data_1529503
loop_
_publ_author_name
'Wei, Qiang'
'Chen, Jia-Rong'
'Hu, Xiao-Qiang'
'Yang, Xiao-Chen'
'Lu, Bin'
'Xiao, Wen-Jing'

_publ_section_title
;
 Photocatalytic Radical Trifluoromethylation/Cyclization Cascade:
 Synthesis of CF3-Containing Pyrazolines and Isoxazolines.
;
_journal_issue 18
_journal_name_full 'Organic letters'
_journal_page_first 4464
_journal_page_last 4467
_journal_paper_doi 10.1021/acs.orglett.5b02118
_journal_volume 17
_journal_year 2015
_chemical_formula_sum 'C25 H22 Cl3 F3 N2 O2 S'
_chemical_formula_weight 577.86
_chemical_name_systematic
; 
 ? 
;
_space_group_IT_number 2
_symmetry_cell_setting triclinic
_symmetry_space_group_name_Hall '-P 1'
_symmetry_space_group_name_H-M 'P -1'
_atom_sites_solution_hydrogens geom
_atom_sites_solution_primary direct
_atom_sites_solution_secondary difmap
_audit_creation_method SHELXL-97
_cell_angle_alpha 99.954(7)
_cell_angle_beta 98.372(7)
_cell_angle_gamma 101.416(7)
_cell_formula_units_Z 2
_cell_length_a 8.374(3)
_cell_length_b 10.228(4)
_cell_length_c 16.064(7)
_cell_measurement_reflns_used 2171
_cell_measurement_temperature 298(2)
_cell_measurement_theta_max 24.75
_cell_measurement_theta_min 2.53
_cell_volume 1305.1(9)
_computing_cell_refinement 'Bruker SAINT'
_computing_data_collection 'Bruker APEX2'
_computing_data_reduction 'Bruker SAINT'
_computing_molecular_graphics 'Bruker SHELXTL'
_computing_publication_material 'Bruker SHELXTL'
_computing_structure_refinement 'SHELXL-97 (Sheldrick, 2008)'
_computing_structure_solution 'SHELXS-97 (Sheldrick, 2008)'
_diffrn_ambient_temperature 298(2)
_diffrn_measured_fraction_theta_full 0.986
_diffrn_measured_fraction_theta_max 0.986
_diffrn_measurement_device_type 'Bruker APEX-II CCD'
_diffrn_measurement_method '\f and \w scans'
_diffrn_radiation_monochromator graphite
_diffrn_radiation_source 'fine-focus sealed tube'
_diffrn_radiation_type MoK\a
_diffrn_radiation_wavelength 0.71073
_diffrn_reflns_av_R_equivalents 0.0564
_diffrn_reflns_av_sigmaI/netI 0.0789
_diffrn_reflns_limit_h_max 10
_diffrn_reflns_limit_h_min -10
_diffrn_reflns_limit_k_max 12
_diffrn_reflns_limit_k_min -12
_diffrn_reflns_limit_l_max 19
_diffrn_reflns_limit_l_min -18
_diffrn_reflns_number 9894
_diffrn_reflns_theta_full 26.00
_diffrn_reflns_theta_max 26.00
_diffrn_reflns_theta_min 2.08
_exptl_absorpt_coefficient_mu 0.479
_exptl_absorpt_correction_T_max 0.9103
_exptl_absorpt_correction_T_min 0.8696
_exptl_absorpt_correction_type none
_exptl_crystal_colour colorless
_exptl_crystal_density_diffrn 1.470
_exptl_crystal_density_method 'not measured'
_exptl_crystal_description block
_exptl_crystal_F_000 592
_exptl_crystal_size_max 0.30
_exptl_crystal_size_mid 0.20
_exptl_crystal_size_min 0.20
_refine_diff_density_max 0.502
_refine_diff_density_min -0.312
_refine_diff_density_rms 0.100
_refine_ls_extinction_method none
_refine_ls_goodness_of_fit_ref 1.016
_refine_ls_hydrogen_treatment mixed
_refine_ls_matrix_type full
_refine_ls_number_parameters 382
_refine_ls_number_reflns 5078
_refine_ls_number_restraints 60
_refine_ls_restrained_S_all 1.125
_refine_ls_R_factor_all 0.0983
_refine_ls_R_factor_gt 0.0618
_refine_ls_shift/su_max 0.000
_refine_ls_shift/su_mean 0.000
_refine_ls_structure_factor_coef Fsqd
_refine_ls_weighting_details 'calc w=1/[\s^2^(Fo^2^)+(0.0847P)^2^+0.4893P] where P=(Fo^2^+2Fc^2^)/3'
_refine_ls_weighting_scheme calc
_refine_ls_wR_factor_gt 0.1519
_refine_ls_wR_factor_ref 0.1806
_reflns_number_gt 3309
_reflns_number_total 5078
_reflns_threshold_expression >2sigma(I)
_cod_data_source_file ol5b02118_si_002.cif
_cod_data_source_block mo_150504b_0m
_cod_depositor_comments
;
The following automatic conversions were performed:

'_symmetry_cell_setting' value 'Triclinic' changed to 'triclinic'
according to
/usr/data/users/saulius/crontab/automatic-downloads/rss-feeds/ACS/lib/dictionaries/cif_core.dic
dictionary named 'cif_core.dic' version 2.4.2 from 2011-04-26.

Automatic conversion script
Id: cif_fix_values 3271 2015-04-21 07:52:19Z andrius 

 Adding full bibliography for 1529503.cif.
;
_cod_original_cell_volume 1305.2(9)
_cod_original_sg_symbol_H-M P-1
_cod_database_code 1529503

loop_
_symmetry_equiv_pos_as_xyz
'x, y, z'
'-x, -y, -z'

loop_
_atom_site_label
_atom_site_type_symbol
_atom_site_fract_x
_atom_site_fract_y
_atom_site_fract_z
_atom_site_U_iso_or_equiv
_atom_site_adp_type
_atom_site_occupancy
_atom_site_symmetry_multiplicity
_atom_site_calc_flag
_atom_site_refinement_flags
_atom_site_disorder_assembly
_atom_site_disorder_group
C1 C 0.4898(4) 0.7888(3) 0.1101(2) 0.0364(7) Uani 1 1 d . . .
C2 C 0.5676(5) 0.8294(4) 0.0461(2) 0.0464(9) Uani 1 1 d . . .
H2 H 0.5477 0.9048 0.0248 0.056 Uiso 1 1 calc R . .
C3 C 0.6750(5) 0.7572(4) 0.0139(2) 0.0512(9) Uani 1 1 d . . .
H3 H 0.7255 0.7837 -0.0303 0.061 Uiso 1 1 calc R . .
C4 C 0.7102(5) 0.6471(4) 0.0451(3) 0.0532(10) Uani 1 1 d . . .
C5 C 0.6295(6) 0.6074(4) 0.1086(3) 0.0602(11) Uani 1 1 d . . .
H5 H 0.6497 0.5319 0.1297 0.072 Uiso 1 1 calc R . .
C6 C 0.5198(5) 0.6764(4) 0.1416(2) 0.0506(9) Uani 1 1 d . . .
H6 H 0.4665 0.6480 0.1845 0.061 Uiso 1 1 calc R . .
C7 C 0.8340(6) 0.5737(5) 0.0121(3) 0.0799(14) Uani 1 1 d . . .
H7A H 0.8163 0.5599 -0.0495 0.120 Uiso 1 1 calc R . .
H7B H 0.8209 0.4870 0.0287 0.120 Uiso 1 1 calc R . .
H7C H 0.9442 0.6272 0.0359 0.120 Uiso 1 1 calc R . .
C8 C 0.5657(4) 1.1011(3) 0.2732(2) 0.0360(7) Uani 1 1 d . . .
C9 C 0.6291(5) 1.1037(3) 0.3686(2) 0.0422(8) Uani 1 1 d . . .
H9A H 0.7477 1.1416 0.3846 0.051 Uiso 1 1 calc R . .
H9B H 0.5728 1.1563 0.4058 0.051 Uiso 1 1 calc R . .
C10 C 0.5875(4) 0.9556(3) 0.3733(2) 0.0372(7) Uani 1 1 d . . .
C11 C 0.7023(4) 1.1000(3) 0.2198(2) 0.0384(8) Uani 1 1 d . . .
C12 C 0.7127(5) 1.1686(4) 0.1530(2) 0.0486(9) Uani 1 1 d . . .
H12 H 0.6351 1.2193 0.1400 0.058 Uiso 1 1 calc R . .
C13 C 0.8371(5) 1.1629(5) 0.1051(3) 0.0615(11) Uani 1 1 d . . .
H13 H 0.8434 1.2105 0.0608 0.074 Uiso 1 1 calc R . .
C14 C 0.9511(5) 1.0868(5) 0.1229(3) 0.0636(12) Uani 1 1 d . . .
H14 H 1.0350 1.0835 0.0910 0.076 Uiso 1 1 calc R . .
C15 C 0.9413(5) 1.0163(5) 0.1872(3) 0.0603(11) Uani 1 1 d . . .
H15 H 1.0172 0.9636 0.1988 0.072 Uiso 1 1 calc R . .
C16 C 0.8178(4) 1.0234(4) 0.2353(2) 0.0489(9) Uani 1 1 d . . .
H16 H 0.8124 0.9752 0.2793 0.059 Uiso 1 1 calc R . .
C17 C 0.6616(4) 0.8993(3) 0.4433(2) 0.0388(8) Uani 1 1 d . . .
C18 C 0.7548(5) 0.9852(4) 0.5182(2) 0.0570(10) Uani 1 1 d . . .
H18 H 0.7663 1.0789 0.5250 0.068 Uiso 1 1 calc R . .
C19 C 0.8302(6) 0.9331(5) 0.5821(3) 0.0672(12) Uani 1 1 d . . .
H19 H 0.8914 0.9919 0.6323 0.081 Uiso 1 1 calc R . .
C20 C 0.8167(6) 0.7955(5) 0.5731(3) 0.0661(12) Uani 1 1 d . . .
H20 H 0.8712 0.7609 0.6159 0.079 Uiso 1 1 calc R . .
C21 C 0.7216(7) 0.7097(5) 0.5000(3) 0.0737(13) Uani 1 1 d . . .
H21 H 0.7098 0.6160 0.4938 0.088 Uiso 1 1 calc R . .
C22 C 0.6439(6) 0.7607(4) 0.4361(3) 0.0586(11) Uani 1 1 d . . .
H22 H 0.5785 0.7011 0.3873 0.070 Uiso 1 1 calc R . .
C23 C 0.4656(5) 1.2109(4) 0.2631(3) 0.0482(9) Uani 1 1 d . C .
H23A H 0.4297 1.2055 0.2022 0.058 Uiso 1 1 calc R . .
H23B H 0.3668 1.1888 0.2876 0.058 Uiso 1 1 calc R . .
C24 C 0.5542(5) 1.3557(4) 0.3037(3) 0.0600(11) Uani 1 1 d D . .
C25 C 0.1220(5) 0.6264(4) 0.3131(3) 0.0695(12) Uani 1 1 d D . .
H25 H 0.2112 0.6863 0.2951 0.083 Uiso 1 1 calc R A 1
Cl1 Cl -0.0487(6) 0.6992(5) 0.3115(8) 0.1101(18) Uani 0.74(4) 1 d PD B 1
Cl2 Cl 0.1890(14) 0.6097(6) 0.4177(2) 0.116(2) Uani 0.74(4) 1 d PD B 1
Cl3 Cl 0.0720(9) 0.4686(5) 0.2443(4) 0.099(2) Uani 0.74(4) 1 d PD B 1
F1 F 0.7184(6) 1.3812(5) 0.3132(7) 0.110(3) Uani 0.706(13) 1 d PDU C 1
F2 F 0.5298(12) 1.3885(6) 0.3837(4) 0.105(3) Uani 0.706(13) 1 d PDU C 1
F3 F 0.5034(12) 1.4440(5) 0.2626(5) 0.120(3) Uani 0.706(13) 1 d PDU C 1
N1 N 0.4401(3) 0.9653(3) 0.25177(17) 0.0359(6) Uani 1 1 d . . .
N2 N 0.4806(3) 0.8809(3) 0.30857(17) 0.0378(6) Uani 1 1 d . . .
O1 O 0.3286(3) 0.9809(3) 0.10543(15) 0.0473(6) Uani 1 1 d . . .
O2 O 0.2130(3) 0.7813(3) 0.16242(17) 0.0530(7) Uani 1 1 d . . .
S1 S 0.35280(10) 0.87896(9) 0.15281(5) 0.0386(3) Uani 1 1 d . . .
F1' F 0.661(2) 1.4049(11) 0.2563(10) 0.091(5) Uani 0.294(13) 1 d PDU C 2
F2' F 0.639(2) 1.3797(11) 0.3847(7) 0.091(5) Uani 0.294(13) 1 d PDU C 2
F3' F 0.4388(14) 1.4298(12) 0.3051(13) 0.097(5) Uani 0.294(13) 1 d PDU C 2
Cl1' Cl -0.0431(17) 0.7008(17) 0.2959(12) 0.104(5) Uani 0.26(4) 1 d PD B 2
Cl2' Cl 0.161(5) 0.596(3) 0.4162(9) 0.176(13) Uani 0.26(4) 1 d PD B 2
Cl3' Cl 0.099(4) 0.479(2) 0.2360(13) 0.167(12) Uani 0.26(4) 1 d PD B 2

loop_
_atom_site_aniso_label
_atom_site_aniso_U_11
_atom_site_aniso_U_22
_atom_site_aniso_U_33
_atom_site_aniso_U_23
_atom_site_aniso_U_13
_atom_site_aniso_U_12
C1 0.0349(17) 0.0389(17) 0.0334(17) 0.0028(14) 0.0056(13) 0.0082(14)
C2 0.053(2) 0.048(2) 0.0401(19) 0.0125(16) 0.0094(17) 0.0108(17)
C3 0.045(2) 0.061(2) 0.048(2) 0.0060(18) 0.0185(17) 0.0106(18)
C4 0.049(2) 0.055(2) 0.052(2) -0.0040(18) 0.0067(18) 0.0172(18)
C5 0.076(3) 0.049(2) 0.063(3) 0.013(2) 0.017(2) 0.028(2)
C6 0.063(2) 0.046(2) 0.050(2) 0.0180(17) 0.0191(19) 0.0154(18)
C7 0.066(3) 0.082(3) 0.092(4) -0.002(3) 0.020(3) 0.033(3)
C8 0.0379(17) 0.0337(16) 0.0388(18) 0.0081(14) 0.0105(14) 0.0109(14)
C9 0.052(2) 0.0369(18) 0.0347(18) 0.0046(14) 0.0084(15) 0.0058(15)
C10 0.0427(18) 0.0387(17) 0.0306(16) 0.0055(14) 0.0117(14) 0.0081(14)
C11 0.0342(17) 0.0419(18) 0.0365(17) 0.0072(14) 0.0056(14) 0.0042(14)
C12 0.053(2) 0.052(2) 0.042(2) 0.0162(17) 0.0108(17) 0.0084(17)
C13 0.060(3) 0.077(3) 0.043(2) 0.017(2) 0.018(2) -0.004(2)
C14 0.043(2) 0.093(3) 0.051(2) 0.011(2) 0.0197(19) 0.004(2)
C15 0.041(2) 0.084(3) 0.059(2) 0.011(2) 0.0103(19) 0.023(2)
C16 0.0357(18) 0.067(2) 0.048(2) 0.0171(18) 0.0114(16) 0.0146(17)
C17 0.0423(18) 0.0412(18) 0.0346(17) 0.0092(14) 0.0126(15) 0.0083(15)
C18 0.072(3) 0.049(2) 0.043(2) 0.0074(17) 0.0008(19) 0.005(2)
C19 0.077(3) 0.073(3) 0.042(2) 0.012(2) -0.007(2) 0.010(2)
C20 0.070(3) 0.082(3) 0.053(3) 0.030(2) 0.005(2) 0.025(2)
C21 0.110(4) 0.053(2) 0.063(3) 0.018(2) 0.007(3) 0.030(3)
C22 0.081(3) 0.047(2) 0.045(2) 0.0085(17) 0.003(2) 0.015(2)
C23 0.049(2) 0.043(2) 0.058(2) 0.0144(17) 0.0172(18) 0.0154(17)
C24 0.073(3) 0.037(2) 0.074(3) 0.013(2) 0.025(2) 0.015(2)
C25 0.067(3) 0.065(3) 0.073(3) 0.017(2) 0.018(2) 0.001(2)
Cl1 0.078(3) 0.075(3) 0.172(4) 0.015(3) 0.020(2) 0.0173(18)
Cl2 0.183(5) 0.079(3) 0.074(3) 0.0194(19) -0.009(2) 0.025(2)
Cl3 0.104(4) 0.082(2) 0.096(3) -0.0132(19) 0.017(2) 0.0133(16)
F1 0.082(3) 0.058(3) 0.162(7) -0.023(3) 0.030(4) -0.012(2)
F2 0.133(6) 0.068(3) 0.096(4) -0.017(3) 0.052(4) -0.011(3)
F3 0.171(7) 0.058(3) 0.131(5) 0.046(3) 0.003(4) 0.023(3)
N1 0.0396(15) 0.0353(14) 0.0340(14) 0.0087(12) 0.0109(12) 0.0071(12)
N2 0.0423(16) 0.0364(14) 0.0352(15) 0.0088(12) 0.0086(12) 0.0081(12)
O1 0.0457(14) 0.0571(15) 0.0426(13) 0.0141(12) 0.0022(11) 0.0213(12)
O2 0.0319(13) 0.0592(16) 0.0600(16) 0.0060(13) 0.0080(11) -0.0023(11)
S1 0.0330(4) 0.0434(5) 0.0378(5) 0.0070(4) 0.0041(3) 0.0081(3)
F1' 0.113(9) 0.057(6) 0.098(8) 0.018(5) 0.044(7) -0.014(5)
F2' 0.124(10) 0.047(5) 0.078(7) 0.012(5) -0.022(7) -0.006(6)
F3' 0.102(8) 0.042(6) 0.151(10) 0.000(6) 0.028(7) 0.037(5)
Cl1' 0.088(7) 0.138(12) 0.129(8) 0.093(11) 0.058(7) 0.040(7)
Cl2' 0.21(2) 0.19(2) 0.121(15) 0.059(13) -0.008(12) 0.032(15)
Cl3' 0.24(3) 0.119(12) 0.140(13) 0.006(9) 0.104(17) 0.013(10)

loop_
_atom_type_symbol
_atom_type_description
_atom_type_scat_dispersion_real
_atom_type_scat_dispersion_imag
_atom_type_scat_source
C C 0.0033 0.0016 'International Tables Vol C Tables 4.2.6.8 and 6.1.1.4'
H H 0.0000 0.0000 'International Tables Vol C Tables 4.2.6.8 and 6.1.1.4'
N N 0.0061 0.0033 'International Tables Vol C Tables 4.2.6.8 and 6.1.1.4'
O O 0.0106 0.0060 'International Tables Vol C Tables 4.2.6.8 and 6.1.1.4'
F F 0.0171 0.0103 'International Tables Vol C Tables 4.2.6.8 and 6.1.1.4'
S S 0.1246 0.1234 'International Tables Vol C Tables 4.2.6.8 and 6.1.1.4'
Cl Cl 0.1484 0.1585 'International Tables Vol C Tables 4.2.6.8 and 6.1.1.4'

loop_
_geom_angle_atom_site_label_1
_geom_angle_atom_site_label_2
_geom_angle_atom_site_label_3
_geom_angle
C2 C1 C6 120.2(3)
C2 C1 S1 120.3(3)
C6 C1 S1 119.4(3)
C1 C2 C3 119.2(3)
C1 C2 H2 120.4
C3 C2 H2 120.4
C2 C3 C4 122.0(4)
C2 C3 H3 119.0
C4 C3 H3 119.0
C3 C4 C5 117.7(4)
C3 C4 C7 121.2(4)
C5 C4 C7 121.0(4)
C6 C5 C4 121.7(4)
C6 C5 H5 119.1
C4 C5 H5 119.1
C5 C6 C1 119.0(3)
C5 C6 H6 120.5
C1 C6 H6 120.5
C4 C7 H7A 109.5
C4 C7 H7B 109.5
H7A C7 H7B 109.5
C4 C7 H7C 109.5
H7A C7 H7C 109.5
H7B C7 H7C 109.5
N1 C8 C11 111.8(3)
N1 C8 C9 98.4(2)
C11 C8 C9 112.3(3)
N1 C8 C23 106.3(3)
C11 C8 C23 115.1(3)
C9 C8 C23 111.6(3)
C10 C9 C8 103.1(3)
C10 C9 H9A 111.2
C8 C9 H9A 111.2
C10 C9 H9B 111.2
C8 C9 H9B 111.2
H9A C9 H9B 109.1
N2 C10 C17 122.4(3)
N2 C10 C9 113.3(3)
C17 C10 C9 124.3(3)
C16 C11 C12 117.4(3)
C16 C11 C8 119.7(3)
C12 C11 C8 122.8(3)
C11 C12 C13 121.0(4)
C11 C12 H12 119.5
C13 C12 H12 119.5
C14 C13 C12 120.0(4)
C14 C13 H13 120.0
C12 C13 H13 120.0
C15 C14 C13 120.0(4)
C15 C14 H14 120.0
C13 C14 H14 120.0
C14 C15 C16 119.7(4)
C14 C15 H15 120.2
C16 C15 H15 120.2
C11 C16 C15 121.9(4)
C11 C16 H16 119.1
C15 C16 H16 119.1
C22 C17 C18 118.3(3)
C22 C17 C10 121.4(3)
C18 C17 C10 120.3(3)
C19 C18 C17 120.5(4)
C19 C18 H18 119.8
C17 C18 H18 119.8
C18 C19 C20 120.8(4)
C18 C19 H19 119.6
C20 C19 H19 119.6
C19 C20 C21 119.0(4)
C19 C20 H20 120.5
C21 C20 H20 120.5
C22 C21 C20 120.6(4)
C22 C21 H21 119.7
C20 C21 H21 119.7
C21 C22 C17 120.8(4)
C21 C22 H22 119.6
C17 C22 H22 119.6
C24 C23 C8 116.3(3)
C24 C23 H23A 108.2
C8 C23 H23A 108.2
C24 C23 H23B 108.2
C8 C23 H23B 108.2
H23A C23 H23B 107.4
F3 C24 F2 106.6(5)
F3 C24 F1 107.6(5)
F2 C24 F1 103.1(5)
F3 C24 F1' 67.2(7)
F2 C24 F1' 136.7(7)
F1 C24 F1' 46.9(7)
F3 C24 F3' 41.7(7)
F2 C24 F3' 70.7(8)
F1 C24 F3' 136.3(7)
F1' C24 F3' 107.8(8)
F3 C24 F2' 127.6(7)
F2 C24 F2' 41.0(7)
F1 C24 F2' 63.5(8)
F1' C24 F2' 106.7(9)
F3' C24 F2' 106.9(9)
F3 C24 C23 112.8(4)
F2 C24 C23 110.8(4)
F1 C24 C23 115.2(4)
F1' C24 C23 110.8(6)
F3' C24 C23 107.0(6)
F2' C24 C23 117.3(6)
Cl1' C25 Cl3 107.6(7)
Cl1' C25 Cl2' 113.1(11)
Cl3 C25 Cl2' 106.1(10)
Cl1' C25 Cl1 8.8(6)
Cl3 C25 Cl1 110.9(3)
Cl2' C25 Cl1 104.4(11)
Cl1' C25 Cl3' 111.4(9)
Cl3 C25 Cl3' 9.5(13)
Cl2' C25 Cl3' 111.2(10)
Cl1 C25 Cl3' 115.9(9)
Cl1' C25 Cl2 117.3(7)
Cl3 C25 Cl2 109.9(3)
Cl2' C25 Cl2 8.0(17)
Cl1 C25 Cl2 108.7(5)
Cl3' C25 Cl2 113.8(9)
Cl1' C25 H25 103.5
Cl3 C25 H25 109.1
Cl2' C25 H25 117.1
Cl1 C25 H25 109.1
Cl3' C25 H25 99.6
Cl2 C25 H25 109.1
N2 N1 C8 110.9(2)
N2 N1 S1 113.2(2)
C8 N1 S1 124.9(2)
C10 N2 N1 108.0(3)
O1 S1 O2 119.70(16)
O1 S1 N1 104.60(15)
O2 S1 N1 105.61(15)
O1 S1 C1 109.62(16)
O2 S1 C1 107.50(17)
N1 S1 C1 109.42(15)

loop_
_geom_bond_atom_site_label_1
_geom_bond_atom_site_label_2
_geom_bond_distance
C1 C2 1.374(5)
C1 C6 1.385(5)
C1 S1 1.751(3)
C2 C3 1.375(5)
C2 H2 0.9300
C3 C4 1.375(6)
C3 H3 0.9300
C4 C5 1.378(6)
C4 C7 1.500(6)
C5 C6 1.376(6)
C5 H5 0.9300
C6 H6 0.9300
C7 H7A 0.9600
C7 H7B 0.9600
C7 H7C 0.9600
C8 N1 1.518(4)
C8 C11 1.527(5)
C8 C9 1.541(5)
C8 C23 1.545(5)
C9 C10 1.503(5)
C9 H9A 0.9700
C9 H9B 0.9700
C10 N2 1.284(4)
C10 C17 1.465(5)
C11 C16 1.382(5)
C11 C12 1.385(5)
C12 C13 1.386(6)
C12 H12 0.9300
C13 C14 1.376(7)
C13 H13 0.9300
C14 C15 1.361(6)
C14 H14 0.9300
C15 C16 1.383(6)
C15 H15 0.9300
C16 H16 0.9300
C17 C22 1.379(5)
C17 C18 1.385(5)
C18 C19 1.367(5)
C18 H18 0.9300
C19 C20 1.370(7)
C19 H19 0.9300
C20 C21 1.370(7)
C20 H20 0.9300
C21 C22 1.368(6)
C21 H21 0.9300
C22 H22 0.9300
C23 C24 1.503(5)
C23 H23A 0.9700
C23 H23B 0.9700
C24 F3 1.308(6)
C24 F2 1.326(6)
C24 F1 1.328(6)
C24 F1' 1.336(8)
C24 F3' 1.342(8)
C24 F2' 1.345(8)
C25 Cl1' 1.715(9)
C25 Cl3 1.727(6)
C25 Cl2' 1.734(10)
C25 Cl1 1.736(6)
C25 Cl3' 1.737(10)
C25 Cl2 1.740(6)
C25 H25 0.9800
N1 N2 1.411(4)
N1 S1 1.662(3)
O1 S1 1.421(2)
O2 S1 1.427(3)

loop_
_geom_torsion_atom_site_label_1
_geom_torsion_atom_site_label_2
_geom_torsion_atom_site_label_3
_geom_torsion_atom_site_label_4
_geom_torsion
C6 C1 C2 C3 0.0(5)
S1 C1 C2 C3 179.8(3)
C1 C2 C3 C4 -1.5(6)
C2 C3 C4 C5 2.1(6)
C2 C3 C4 C7 -177.0(4)
C3 C4 C5 C6 -1.4(6)
C7 C4 C5 C6 177.8(4)
C4 C5 C6 C1 0.0(6)
C2 C1 C6 C5 0.7(6)
S1 C1 C6 C5 -179.0(3)
N1 C8 C9 C10 22.6(3)
C11 C8 C9 C10 -95.2(3)
C23 C8 C9 C10 133.9(3)
C8 C9 C10 N2 -16.9(4)
C8 C9 C10 C17 162.3(3)
N1 C8 C11 C16 -70.2(4)
C9 C8 C11 C16 39.3(4)
C23 C8 C11 C16 168.4(3)
N1 C8 C11 C12 107.0(4)
C9 C8 C11 C12 -143.5(3)
C23 C8 C11 C12 -14.4(5)
C16 C11 C12 C13 -1.5(5)
C8 C11 C12 C13 -178.8(3)
C11 C12 C13 C14 0.9(6)
C12 C13 C14 C15 0.5(7)
C13 C14 C15 C16 -1.0(7)
C12 C11 C16 C15 1.0(6)
C8 C11 C16 C15 178.3(3)
C14 C15 C16 C11 0.3(6)
N2 C10 C17 C22 12.1(5)
C9 C10 C17 C22 -167.0(4)
N2 C10 C17 C18 -169.4(4)
C9 C10 C17 C18 11.6(5)
C22 C17 C18 C19 1.5(6)
C10 C17 C18 C19 -177.1(4)
C17 C18 C19 C20 0.7(7)
C18 C19 C20 C21 -2.2(8)
C19 C20 C21 C22 1.3(8)
C20 C21 C22 C17 1.0(8)
C18 C17 C22 C21 -2.4(7)
C10 C17 C22 C21 176.2(4)
N1 C8 C23 C24 163.7(3)
C11 C8 C23 C24 -72.0(4)
C9 C8 C23 C24 57.5(4)
C8 C23 C24 F3 149.5(6)
C8 C23 C24 F2 -91.1(6)
C8 C23 C24 F1 25.4(7)
C8 C23 C24 F1' 76.4(10)
C8 C23 C24 F3' -166.4(11)
C8 C23 C24 F2' -46.5(12)
C11 C8 N1 N2 94.3(3)
C9 C8 N1 N2 -23.9(3)
C23 C8 N1 N2 -139.4(3)
C11 C8 N1 S1 -47.2(3)
C9 C8 N1 S1 -165.4(2)
C23 C8 N1 S1 79.2(3)
C17 C10 N2 N1 -177.6(3)
C9 C10 N2 N1 1.6(4)
C8 N1 N2 C10 15.2(3)
S1 N1 N2 C10 161.4(2)
N2 N1 S1 O1 -177.5(2)
C8 N1 S1 O1 -36.9(3)
N2 N1 S1 O2 55.3(2)
C8 N1 S1 O2 -164.1(3)
N2 N1 S1 C1 -60.2(2)
C8 N1 S1 C1 80.5(3)
C2 C1 S1 O1 6.0(3)
C6 C1 S1 O1 -174.3(3)
C2 C1 S1 O2 137.6(3)
C6 C1 S1 O2 -42.7(3)
C2 C1 S1 N1 -108.2(3)
C6 C1 S1 N1 71.6(3)
